data_1571153
loop_
_publ_author_name
'H&#xfc;&#xdf;ler, Christopher'
'Dietl, Martin C.'
'Kahle, Justin'
'Lopes, Eric F.'
'Kawamura, Miku'
'Kr&#xe4;mer, Petra'
'Rominger, Frank'
'Rudolph, Matthias'
'Hachiya, Iwao'
'Hashmi, A Stephen K'

_publ_section_title
;
 Synthesis and structural properties of <i>para</i>-diselenopyrazines.
;
_journal_issue 28
_journal_name_full 'Chemical communications (Cambridge, England)'
_journal_page_first 3786
_journal_page_last 3789
_journal_paper_doi 10.1039/d4cc00460d
_journal_volume 60
_journal_year 2024
_chemical_formula_sum 'C10 H6 Cl2 N2'
_chemical_formula_weight 225.07
_chemical_name_common '2c in manuscript'
_space_group_crystal_system monoclinic
_space_group_IT_number 14
_space_group_name_Hall '-P 2yn'
_space_group_name_H-M_alt 'P 1 21/n 1'
_atom_sites_solution_hydrogens geom
_audit_creation_method SHELXL-2018/3
_audit_update_record
;
2023-12-11 deposited with the CCDC.	2024-03-06 downloaded from the CCDC.
;
_cell_angle_alpha 90
_cell_angle_beta 106.095(14)
_cell_angle_gamma 90
_cell_formula_units_Z 2
_cell_length_a 8.833(11)
_cell_length_b 4.114(5)
_cell_length_c 14.134(17)
_cell_measurement_reflns_used 478
_cell_measurement_temperature 200(2)
_cell_measurement_theta_max 22.65
_cell_measurement_theta_min 2.45
_cell_volume 493.5(10)
_computing_cell_refinement 'Bruker SAINT'
_computing_data_collection 'Bruker APEX2'
_computing_data_reduction 'Bruker SAINT'
_computing_molecular_graphics 'Bruker SHELXTL'
_computing_publication_material 'Bruker SHELXTL'
_computing_structure_refinement 'SHELXL-2018/3 (Sheldrick, 2018)'
_computing_structure_solution 'SHELXS-97 (Sheldrick 2008)'
_diffrn_ambient_temperature 200(2)
_diffrn_measured_fraction_theta_full 0.976
_diffrn_measured_fraction_theta_max 0.922
_diffrn_measurement_device_type 'Bruker APEX-II CCD'
_diffrn_measurement_method '\f and \w scans'
_diffrn_radiation_type MoK\a
_diffrn_radiation_wavelength 0.71073
_diffrn_reflns_av_R_equivalents 0.0752
_diffrn_reflns_av_unetI/netI 0.0778
_diffrn_reflns_Laue_measured_fraction_full 0.976
_diffrn_reflns_Laue_measured_fraction_max 0.922
_diffrn_reflns_limit_h_max 11
_diffrn_reflns_limit_h_min -11
_diffrn_reflns_limit_k_max 4
_diffrn_reflns_limit_k_min -5
_diffrn_reflns_limit_l_max 18
_diffrn_reflns_limit_l_min -18
_diffrn_reflns_number 3053
_diffrn_reflns_point_group_measured_fraction_full 0.976
_diffrn_reflns_point_group_measured_fraction_max 0.922
_diffrn_reflns_theta_full 25.242
_diffrn_reflns_theta_max 27.553
_diffrn_reflns_theta_min 2.452
_exptl_absorpt_coefficient_mu 0.614
_exptl_absorpt_correction_T_max 0.9590
_exptl_absorpt_correction_T_min 0.7789
_exptl_absorpt_correction_type multi-scan
_exptl_absorpt_process_details
;
Sheldrick, G. M. (2008). <i>SADABS</i>. University of G\"ottingen, Germany.
;
_exptl_crystal_colour brown
_exptl_crystal_density_diffrn 1.515
_exptl_crystal_description plate
_exptl_crystal_F_000 228
_exptl_crystal_size_max 0.192
_exptl_crystal_size_mid 0.042
_exptl_crystal_size_min 0.015
_refine_diff_density_max 0.527
_refine_diff_density_min -0.496
_refine_diff_density_rms 0.106
_refine_ls_extinction_method none
_refine_ls_goodness_of_fit_ref 1.038
_refine_ls_hydrogen_treatment constr
_refine_ls_matrix_type full
_refine_ls_number_parameters 65
_refine_ls_number_reflns 1059
_refine_ls_number_restraints 0
_refine_ls_restrained_S_all 1.038
_refine_ls_R_factor_all 0.1259
_refine_ls_R_factor_gt 0.0770
_refine_ls_shift/su_max 0.000
_refine_ls_shift/su_mean 0.000
_refine_ls_structure_factor_coef Fsqd
_refine_ls_weighting_details 'w=1/[\s^2^(Fo^2^)+(0.0889P)^2^+1.7738P] where P=(Fo^2^+2Fc^2^)/3'
_refine_ls_weighting_scheme calc
_refine_ls_wR_factor_gt 0.1903
_refine_ls_wR_factor_ref 0.2141
_reflns_Friedel_coverage 0.000
_reflns_number_gt 684
_reflns_number_total 1059
_reflns_threshold_expression 'I > 2\s(I)'
_cod_data_source_file d4cc00460d2.cif
_cod_data_source_block chr38
_cod_depositor_comments 'Adding full bibliography for 1571152--1571156.cif.'
_cod_original_cell_volume 493.5(11)
_cod_original_sg_symbol_H-M 'P 21/n'
_cod_database_code 1571153
_shelx_shelxl_version_number 2018/3
_shelx_space_group_comment
; 
The symmetry employed for this shelxl refinement is uniquely defined 
by the following loop, which should always be used as a source of 
symmetry information in preference to the above space-group names. 
They are only intended as comments. 
;
_shelx_estimated_absorpt_t_min 0.891
_shelx_estimated_absorpt_t_max 0.991

loop_
_space_group_symop_operation_xyz
'x, y, z'
'-x+1/2, y+1/2, -z+1/2'
'-x, -y, -z'
'x-1/2, -y-1/2, z-1/2'

loop_
_atom_site_label
_atom_site_type_symbol
_atom_site_fract_x
_atom_site_fract_y
_atom_site_fract_z
_atom_site_U_iso_or_equiv
_atom_site_adp_type
_atom_site_occupancy
_atom_site_site_symmetry_order
_atom_site_calc_flag
_atom_site_refinement_flags_posn
_atom_site_refinement_flags_adp
_atom_site_refinement_flags_occupancy
_atom_site_disorder_assembly
_atom_site_disorder_group
Cl1 Cl -0.07642(18) 0.9015(4) 0.31312(10) 0.0411(5) Uani 1 1 d . . . . .
C1 C -0.0328(6) 0.6719(15) 0.4186(4) 0.0333(14) Uani 1 1 d . . . . .
N2 N 0.1124(5) 0.5771(13) 0.4535(3) 0.0320(11) Uani 1 1 d . . . . .
C3 C 0.1501(6) 0.3968(15) 0.5361(4) 0.0309(13) Uani 1 1 d . . . . .
C4 C 0.3088(7) 0.2884(16) 0.5741(4) 0.0347(14) Uani 1 1 d . . . . .
C5 C 0.4368(7) 0.1864(16) 0.6063(4) 0.0352(14) Uani 1 1 d . . . . .
C6 C 0.5968(7) 0.069(2) 0.6473(5) 0.0469(17) Uani 1 1 d . . . . .
H6A H 0.605681 -0.152060 0.623295 0.070 Uiso 1 1 calc R U . . .
H6B H 0.622078 0.066288 0.719329 0.070 Uiso 1 1 calc R U . . .
H6C H 0.670460 0.212341 0.626867 0.070 Uiso 1 1 calc R U . . .

loop_
_atom_site_aniso_label
_atom_site_aniso_U_11
_atom_site_aniso_U_22
_atom_site_aniso_U_33
_atom_site_aniso_U_23
_atom_site_aniso_U_13
_atom_site_aniso_U_12
Cl1 0.0423(8) 0.0490(11) 0.0292(7) 0.0078(7) 0.0054(6) -0.0006(8)
C1 0.031(3) 0.035(4) 0.028(3) -0.005(2) -0.002(2) -0.009(3)
N2 0.034(2) 0.033(3) 0.026(2) -0.004(2) 0.0051(19) -0.006(2)
C3 0.030(3) 0.032(3) 0.028(3) -0.005(3) 0.003(2) 0.001(3)
C4 0.031(3) 0.041(4) 0.030(3) -0.012(3) 0.005(2) -0.009(3)
C5 0.031(3) 0.042(4) 0.032(3) -0.002(3) 0.008(2) 0.000(3)
C6 0.032(3) 0.062(5) 0.047(4) 0.001(4) 0.011(3) 0.001(3)

loop_
_atom_type_symbol
_atom_type_description
_atom_type_scat_dispersion_real
_atom_type_scat_dispersion_imag
_atom_type_scat_source
C C 0.0033 0.0016 'International Tables Vol C Tables 4.2.6.8 and 6.1.1.4'
H H 0.0000 0.0000 'International Tables Vol C Tables 4.2.6.8 and 6.1.1.4'
N N 0.0061 0.0033 'International Tables Vol C Tables 4.2.6.8 and 6.1.1.4'
Cl Cl 0.1484 0.1585 'International Tables Vol C Tables 4.2.6.8 and 6.1.1.4'

loop_
_geom_angle_atom_site_label_1
_geom_angle_atom_site_label_2
_geom_angle_atom_site_label_3
_geom_angle
_geom_angle_site_symmetry_1
_geom_angle_site_symmetry_3
_geom_angle_publ_flag
N2 C1 C3 123.2(5) . 3_566 ?
N2 C1 Cl1 117.0(4) . . ?
C3 C1 Cl1 119.7(5) 3_566 . ?
C1 N2 C3 118.4(5) . . ?
N2 C3 C1 118.4(5) . 3_566 ?
N2 C3 C4 118.7(5) . . ?
C1 C3 C4 122.9(5) 3_566 . ?
C5 C4 C3 177.0(7) . . ?
C4 C5 C6 178.5(8) . . ?
C5 C6 H6A 109.5 . . ?
C5 C6 H6B 109.5 . . ?
H6A C6 H6B 109.5 . . ?
C5 C6 H6C 109.5 . . ?
H6A C6 H6C 109.5 . . ?
H6B C6 H6C 109.5 . . ?

loop_
_geom_bond_atom_site_label_1
_geom_bond_atom_site_label_2
_geom_bond_distance
_geom_bond_site_symmetry_2
_geom_bond_publ_flag
Cl1 C1 1.716(6) . ?
C1 N2 1.300(7) . ?
C1 C3 1.389(8) 3_566 ?
N2 C3 1.345(7) . ?
C3 C4 1.427(8) . ?
C4 C5 1.173(8) . ?
C5 C6 1.454(8) . ?
C6 H6A 0.9800 . ?
C6 H6B 0.9800 . ?
C6 H6C 0.9800 . ?

loop_
_geom_torsion_atom_site_label_1
_geom_torsion_atom_site_label_2
_geom_torsion_atom_site_label_3
_geom_torsion_atom_site_label_4
_geom_torsion
_geom_torsion_site_symmetry_1
_geom_torsion_site_symmetry_2
_geom_torsion_site_symmetry_3
_geom_torsion_site_symmetry_4
_geom_torsion_publ_flag
C3 C1 N2 C3 1.7(10) 3_566 . . . ?
Cl1 C1 N2 C3 180.0(4) . . . . ?
C1 N2 C3 C1 -1.6(10) . . . 3_566 ?
C1 N2 C3 C4 179.2(5) . . . . ?
